data_4116154
loop_
_publ_author_name
'Venkat R. Thalladi'
'Markus N\"usse'
'Roland Boese'

_publ_section_title
;
 The Melting Point Alternation in \a,\w-Alkanedicarboxylic Acids
;
_journal_name_full 'Journal of the American Chemical Society'
_journal_page_first 9227
_journal_page_last 9236
_journal_paper_doi 10.1021/ja0011459
_journal_volume 122
_journal_year 2000
_chemical_compound_source Fluka
_chemical_formula_moiety 'C7 H14 O4'
_chemical_formula_structural 'C7 H14 O4'
_chemical_formula_sum 'C7 H14 O4'
_chemical_formula_weight 160.16
_chemical_melting_point 379
_chemical_name_common 'Pimelic acid'
_chemical_name_systematic
; 
 Heptane-1,7-dioic acid 
;
_space_group_IT_number 15
_symmetry_cell_setting monoclinic
_symmetry_space_group_name_Hall '-C 2yc'
_symmetry_space_group_name_H-M 'C 1 2/c 1'
_atom_sites_solution_hydrogens geom
_atom_sites_solution_primary direct
_atom_sites_solution_secondary difmap
_audit_creation_method SHELXL
_cell_angle_alpha 90.00
_cell_angle_beta 105.612(2)
_cell_angle_gamma 90.00
_cell_formula_units_Z 8
_cell_length_a 17.6631(11)
_cell_length_b 4.7890(3)
_cell_length_c 9.8882(7)
_cell_measurement_temperature 298(2)
_cell_volume 805.57(9)
_computing_structure_refinement 'SHELXL-93 (Sheldrick, 1993)'
_computing_structure_solution 'SHELXS-86 (Sheldrick, 1990)'
_diffrn_ambient_temperature 298(2)
_diffrn_radiation_monochromator graphite
_diffrn_radiation_source 'fine-focus sealed tube'
_diffrn_radiation_type MoK\a
_diffrn_radiation_wavelength 0.71073
_diffrn_reflns_av_R_equivalents 0.0298
_diffrn_reflns_av_sigmaI/netI 0.0379
_diffrn_reflns_limit_h_max 14
_diffrn_reflns_limit_h_min -19
_diffrn_reflns_limit_k_max 5
_diffrn_reflns_limit_k_min -4
_diffrn_reflns_limit_l_max 10
_diffrn_reflns_limit_l_min -10
_diffrn_reflns_number 1486
_diffrn_reflns_theta_max 23.23
_diffrn_reflns_theta_min 2.39
_exptl_absorpt_coefficient_mu 0.108
_exptl_crystal_density_diffrn 1.321
_exptl_crystal_F_000 344
_refine_diff_density_max 0.245
_refine_diff_density_min -0.182
_refine_diff_density_rms 0.055
_refine_ls_extinction_method none
_refine_ls_goodness_of_fit_all 1.030
_refine_ls_goodness_of_fit_obs 1.116
_refine_ls_matrix_type full
_refine_ls_number_parameters 59
_refine_ls_number_reflns 577
_refine_ls_number_restraints 0
_refine_ls_restrained_S_all 1.083
_refine_ls_restrained_S_obs 1.116
_refine_ls_R_factor_all 0.0599
_refine_ls_R_factor_obs 0.0502
_refine_ls_shift/esd_max -0.002
_refine_ls_shift/esd_mean 0.001
_refine_ls_structure_factor_coef Fsqd
_refine_ls_weighting_details 'w=1/[\s^2^(Fo^2^)+(0.0952P)^2^+0.0000P] where P=(Fo^2^+2Fc^2^)/3'
_refine_ls_weighting_scheme calc
_refine_ls_wR_factor_all 0.1438
_refine_ls_wR_factor_obs 0.1290
_reflns_number_observed 451
_reflns_number_total 579
_reflns_observed_criterion >2sigma(I)
_cod_data_source_file ja0011459_16.cif
_cod_data_source_block disa70m
_cod_depositor_comments
;
The following automatic conversions were performed:

'_refine_ls_weighting_scheme' value 'calc
w=1/[\s^2^(Fo^2^)+(0.0952P)^2^+0.0000P] where P=(Fo^2^+2Fc^2^)/3' was
changed to 'calc'. New tag '_refine_ls_weighting_details' was
created. The value of the new tag was set to
'w=1/[\s^2^(Fo^2^)+(0.0952P)^2^+0.0000P] where P=(Fo^2^+2Fc^2^)/3'.

Automatic conversion script
Id: cif_fix_values 3143 2015-03-26 13:38:13Z robertas 
;
_cod_database_code 4116154

loop_
_symmetry_equiv_pos_as_xyz
'x, y, z'
'-x, y, -z+1/2'
'x+1/2, y+1/2, z'
'-x+1/2, y+1/2, -z+1/2'
'-x, -y, -z'
'x, -y, z-1/2'
'-x+1/2, -y+1/2, -z'
'x+1/2, -y+1/2, z-1/2'

loop_
_atom_site_aniso_label
_atom_site_aniso_U_11
_atom_site_aniso_U_22
_atom_site_aniso_U_33
_atom_site_aniso_U_23
_atom_site_aniso_U_13
_atom_site_aniso_U_12
O1 0.0535(10) 0.0608(12) 0.0711(12) 0.0101(8) 0.0383(8) 0.0050(7)
C1 0.0412(12) 0.0485(13) 0.0504(13) -0.0049(11) 0.0233(9) 0.0009(10)
O2 0.0508(10) 0.0608(12) 0.0772(13) 0.0074(8) 0.0432(9) 0.0067(7)
C2 0.0507(13) 0.056(2) 0.070(2) 0.0090(11) 0.0402(12) 0.0041(10)
C3 0.0478(13) 0.0518(15) 0.0617(15) -0.0007(10) 0.0316(11) -0.0010(9)
C4 0.043(2) 0.050(2) 0.055(2) 0.000 0.030(2) 0.000

loop_
_atom_site_label
_atom_site_type_symbol
_atom_site_fract_x
_atom_site_fract_y
_atom_site_fract_z
_atom_site_U_iso_or_equiv
_atom_site_thermal_displace_type
_atom_site_occupancy
_atom_site_calc_flag
_atom_site_refinement_flags
O1 O 0.33690(8) 0.1775(3) 0.9669(2) 0.0576(6) Uani 1 d .
C1 C 0.32165(11) 0.3972(5) 0.8998(2) 0.0446(6) Uani 1 d .
O2 O 0.25749(8) 0.5377(4) 0.8898(2) 0.0579(6) Uani 1 d .
H1 H 0.2243(18) 0.4526(69) 0.9385(36) 0.106(10) Uiso 1 d .
C2 C 0.37665(12) 0.5276(5) 0.8279(3) 0.0542(8) Uani 1 d .
H2A H 0.40252(12) 0.6825(5) 0.8852(3) 0.065 Uiso 1 calc R
H2B H 0.34569(12) 0.6050(5) 0.7397(3) 0.065 Uiso 1 calc R
C3 C 0.43917(11) 0.3446(5) 0.7971(2) 0.0505(7) Uani 1 d .
H3B H 0.41483(11) 0.2119(5) 0.7243(2) 0.061 Uiso 1 calc R
H3A H 0.46489(11) 0.2400(5) 0.8809(2) 0.061 Uiso 1 calc R
C4 C 0.5000 0.5126(7) 0.7500 0.0463(9) Uani 1 d S
H4A H 0.5275(13) 0.6338(47) 0.8237(24) 0.058(6) Uiso 1 d .

loop_
_atom_type_symbol
_atom_type_description
_atom_type_scat_dispersion_real
_atom_type_scat_dispersion_imag
_atom_type_scat_source
C C 0.0033 0.0016 'International Tables Vol C Tables 4.2.6.8 and 6.1.1.4'
H H 0.0000 0.0000 'International Tables Vol C Tables 4.2.6.8 and 6.1.1.4'
O O 0.0106 0.0060 'International Tables Vol C Tables 4.2.6.8 and 6.1.1.4'

loop_
_geom_angle_atom_site_label_1
_geom_angle_atom_site_label_2
_geom_angle_atom_site_label_3
_geom_angle
_geom_angle_site_symmetry_1
O1 C1 O2 122.8(2) .
O1 C1 C2 122.6(2) .
O2 C1 C2 114.5(2) .
C1 C2 C3 117.5(2) .
C2 C3 C4 111.9(2) .
C3 C4 C3 115.8(3) 2_656

loop_
_geom_bond_atom_site_label_1
_geom_bond_atom_site_label_2
_geom_bond_distance
_geom_bond_site_symmetry_2
O1 C1 1.234(3) .
C1 O2 1.299(3) .
C1 C2 1.487(3) .
C2 C3 1.504(3) .
C3 C4 1.513(3) .
C4 C3 1.513(3) 2_656
